data_4513996
loop_
_publ_author_name
'Uyanik, Muhammet'
'Sasakura, Niiha'
'Mizuno, Masahiro'
'Ishihara, Kazuaki'

_publ_section_title
;
 Enantioselective Synthesis of Masked Benzoquinones Using Designer Chiral
 Hypervalent Organoiodine(III) Catalysis
;
_journal_name_full 'ACS Catalysis'
_journal_page_first 872
_journal_paper_doi 10.1021/acscatal.6b03380
_journal_year 2016
_chemical_absolute_configuration ad
_chemical_formula_sum 'C16 H17 Br O5'
_chemical_formula_weight 369.21
_chemical_melting_point 439
_space_group_IT_number 19
_symmetry_cell_setting orthorhombic
_symmetry_Int_Tables_number 19
_symmetry_space_group_name_Hall 'P 2ac 2ab'
_symmetry_space_group_name_H-M 'P 21 21 21'
_atom_sites_solution_hydrogens geom
_atom_sites_solution_primary direct
_atom_sites_solution_secondary difmap
_audit_creation_method SHELXL-97
_cell_angle_alpha 90.00
_cell_angle_beta 90.00
_cell_angle_gamma 90.00
_cell_formula_units_Z 4
_cell_length_a 9.4351(16)
_cell_length_b 12.256(2)
_cell_length_c 13.140(2)
_cell_measurement_temperature 173(2)
_cell_volume 1519.5(4)
_computing_cell_refinement 'Bruker SMART'
_computing_data_collection 'Bruker SMART'
_computing_data_reduction 'Bruker SMART'
_computing_molecular_graphics 'Bruker SHELXTL'
_computing_publication_material 'Bruker SHELXTL'
_computing_structure_refinement 'SHELXL-97 (Sheldrick, 1997)'
_computing_structure_solution 'SHELXS-97 (Sheldrick, 1990)'
_diffrn_ambient_temperature 173(2)
_diffrn_detector_area_resol_mean 8.366
_diffrn_measured_fraction_theta_full 0.997
_diffrn_measured_fraction_theta_max 0.997
_diffrn_measurement_device_type 'CCD area detector'
_diffrn_measurement_method 'phi and omega scan'
_diffrn_radiation_monochromator graphite
_diffrn_radiation_type MoK\a
_diffrn_radiation_wavelength 0.71073
_diffrn_reflns_av_R_equivalents 0.0333
_diffrn_reflns_av_sigmaI/netI 0.0477
_diffrn_reflns_limit_h_max 12
_diffrn_reflns_limit_h_min -9
_diffrn_reflns_limit_k_max 16
_diffrn_reflns_limit_k_min -14
_diffrn_reflns_limit_l_max 17
_diffrn_reflns_limit_l_min -17
_diffrn_reflns_number 10674
_diffrn_reflns_theta_full 28.35
_diffrn_reflns_theta_max 28.35
_diffrn_reflns_theta_min 2.27
_diffrn_source 'fine-focus sealed tube'
_diffrn_standards_number 0
_exptl_absorpt_coefficient_mu 2.726
_exptl_absorpt_correction_T_max 0.6116
_exptl_absorpt_correction_T_min 0.4085
_exptl_absorpt_correction_type empirical
_exptl_absorpt_process_details 'Bruker SADABS'
_exptl_crystal_colour colorless
_exptl_crystal_density_diffrn 1.614
_exptl_crystal_density_method 'not measured'
_exptl_crystal_description prism
_exptl_crystal_F_000 752
_exptl_crystal_size_max 0.40
_exptl_crystal_size_mid 0.20
_exptl_crystal_size_min 0.20
_refine_diff_density_max 0.605
_refine_diff_density_min -0.286
_refine_diff_density_rms 0.059
_refine_ls_abs_structure_details 'Flack H D (1983), Acta Cryst. A39, 876-881'
_refine_ls_abs_structure_Flack 0.014(7)
_refine_ls_extinction_method none
_refine_ls_goodness_of_fit_ref 1.005
_refine_ls_hydrogen_treatment mixed
_refine_ls_matrix_type full
_refine_ls_number_parameters 200
_refine_ls_number_reflns 3735
_refine_ls_number_restraints 0
_refine_ls_restrained_S_all 1.005
_refine_ls_R_factor_all 0.0293
_refine_ls_R_factor_gt 0.0265
_refine_ls_shift/su_max 0.001
_refine_ls_shift/su_mean 0.000
_refine_ls_structure_factor_coef Fsqd
_refine_ls_weighting_details 'calc w=1/[\s^2^(Fo^2^)+(0.0257P)^2^+0.0000P] where P=(Fo^2^+2Fc^2^)/3'
_refine_ls_weighting_scheme calc
_refine_ls_wR_factor_gt 0.0641
_refine_ls_wR_factor_ref 0.0651
_reflns_number_gt 3473
_reflns_number_total 3735
_reflns_threshold_expression >2sigma(I)
_cod_data_source_file cs6b03380_si_002.cif
_cod_data_source_block nsaab1
_cod_original_cell_volume 1519.5(5)
_cod_database_code 4513996

loop_
_symmetry_equiv_pos_as_xyz
'x, y, z'
'-x+1/2, -y, z+1/2'
'x+1/2, -y+1/2, -z'
'-x, y+1/2, -z+1/2'

loop_
_atom_site_label
_atom_site_type_symbol
_atom_site_fract_x
_atom_site_fract_y
_atom_site_fract_z
_atom_site_U_iso_or_equiv
_atom_site_adp_type
_atom_site_occupancy
_atom_site_symmetry_multiplicity
_atom_site_calc_flag
_atom_site_refinement_flags
Br1 Br 0.50851(2) 0.109703(17) 0.813574(14) 0.03530(7) Uani 1 1 d .
O5 O 0.03114(16) 0.14836(15) 0.70977(13) 0.0435(4) Uani 1 1 d .
C25 C 0.38657(18) 0.06846(16) 0.70635(14) 0.0237(4) Uani 1 1 d .
O2 O 0.57399(15) -0.04703(12) 0.56871(12) 0.0331(3) Uani 1 1 d .
C27 C 0.31910(18) 0.14008(15) 0.64838(13) 0.0219(4) Uani 1 1 d .
O4 O 0.38531(16) 0.03625(13) 0.42118(11) 0.0369(4) Uani 1 1 d .
O3 O 0.39639(19) -0.16789(12) 0.53463(12) 0.0403(4) Uani 1 1 d .
C30 C 0.23268(18) 0.08483(15) 0.56391(13) 0.0220(4) Uani 1 1 d .
C31 C 0.13058(19) 0.00031(17) 0.61406(15) 0.0270(4) Uani 1 1 d .
H16 H 0.0818 -0.0414 0.5589 0.032 Uiso 1 1 calc R
C32 C 0.3494(2) 0.02212(15) 0.50799(14) 0.0241(4) Uani 1 1 d .
C33 C 0.3315(2) 0.26201(16) 0.65605(16) 0.0292(4) Uani 1 1 d .
H1 H 0.4320 0.2824 0.6458 0.035 Uiso 1 1 calc R
H2 H 0.3047 0.2843 0.7259 0.035 Uiso 1 1 calc R
C34 C 0.4244(2) -0.06269(15) 0.57437(15) 0.0253(4) Uani 1 1 d .
C35 C 0.37110(18) -0.05168(15) 0.68268(14) 0.0244(4) Uani 1 1 d .
H17 H 0.4264 -0.0981 0.7310 0.029 Uiso 1 1 calc R
C36 C 0.0184(2) 0.0561(2) 0.67931(15) 0.0352(4) Uani 1 1 d .
C37 C 0.2133(2) -0.08173(17) 0.68220(15) 0.0293(4) Uani 1 1 d .
H3 H 0.1755 -0.0794 0.7525 0.035 Uiso 1 1 calc R
H4 H 0.2009 -0.1567 0.6556 0.035 Uiso 1 1 calc R
C38 C 0.1552(2) 0.16118(17) 0.49035(15) 0.0289(4) Uani 1 1 d .
H5 H 0.1469 0.1252 0.4232 0.035 Uiso 1 1 calc R
H6 H 0.0582 0.1748 0.5161 0.035 Uiso 1 1 calc R
C39 C 0.6278(3) -0.11743(19) 0.49860(19) 0.0477(7) Uani 1 1 d .
C40 C 0.2412(2) 0.32610(18) 0.58066(18) 0.0399(5) Uani 1 1 d .
H7 H 0.2827 0.3996 0.5713 0.048 Uiso 1 1 calc R
H8 H 0.1447 0.3353 0.6089 0.048 Uiso 1 1 calc R
O1 O 0.7485(2) -0.11471(16) 0.47270(18) 0.0746(7) Uani 1 1 d .
C42 C 0.5102(3) -0.19224(17) 0.46755(18) 0.0572(8) Uani 1 1 d .
H9 H 0.4824 -0.1788 0.3960 0.069 Uiso 1 1 calc R
H10 H 0.5395 -0.2694 0.4746 0.069 Uiso 1 1 calc R
C43 C 0.2313(2) 0.26937(17) 0.47758(17) 0.0352(5) Uani 1 1 d .
H11 H 0.1787 0.3161 0.4290 0.042 Uiso 1 1 calc R
H12 H 0.3276 0.2568 0.4500 0.042 Uiso 1 1 calc R
C44 C -0.1081(2) -0.0131(2) 0.7051(3) 0.0583(8) Uani 1 1 d .
H13 H -0.1671 0.0251 0.7551 0.087 Uiso 1 1 calc R
H14 H -0.0761 -0.0827 0.7337 0.087 Uiso 1 1 calc R
H15 H -0.1635 -0.0267 0.6433 0.087 Uiso 1 1 calc R

loop_
_atom_site_aniso_label
_atom_site_aniso_U_11
_atom_site_aniso_U_22
_atom_site_aniso_U_33
_atom_site_aniso_U_23
_atom_site_aniso_U_13
_atom_site_aniso_U_12
Br1 0.03321(11) 0.04698(12) 0.02571(10) -0.00902(8) -0.01066(8) -0.00050(9)
O5 0.0363(9) 0.0554(10) 0.0389(9) -0.0023(7) 0.0082(7) 0.0070(7)
C25 0.0214(8) 0.0316(9) 0.0180(8) -0.0064(7) -0.0028(6) -0.0010(7)
O2 0.0324(8) 0.0319(8) 0.0351(8) 0.0023(7) 0.0080(6) 0.0097(6)
C27 0.0207(8) 0.0255(9) 0.0194(8) -0.0065(7) 0.0028(6) -0.0013(7)
O4 0.0498(9) 0.0408(9) 0.0200(7) 0.0035(6) 0.0084(6) 0.0066(7)
O3 0.0716(11) 0.0212(7) 0.0281(8) -0.0046(6) 0.0106(7) -0.0049(7)
C30 0.0221(8) 0.0264(9) 0.0174(8) 0.0006(7) -0.0016(6) -0.0026(7)
C31 0.0269(9) 0.0341(11) 0.0200(9) 0.0009(7) -0.0026(7) -0.0090(8)
C32 0.0305(9) 0.0214(9) 0.0202(9) -0.0027(7) -0.0002(7) -0.0044(7)
C33 0.0316(10) 0.0252(10) 0.0309(10) -0.0061(8) 0.0013(8) 0.0005(8)
C34 0.0341(10) 0.0201(9) 0.0219(9) -0.0016(7) 0.0021(7) 0.0002(7)
C35 0.0300(9) 0.0264(9) 0.0169(8) 0.0013(7) -0.0009(7) 0.0015(7)
C36 0.0247(9) 0.0553(13) 0.0256(9) 0.0103(9) -0.0002(8) -0.0016(9)
C37 0.0333(9) 0.0320(10) 0.0225(9) 0.0049(8) 0.0019(7) -0.0058(7)
C38 0.0255(9) 0.0370(11) 0.0244(9) 0.0059(8) -0.0042(7) 0.0018(8)
C39 0.0731(16) 0.0265(11) 0.0435(14) 0.0143(10) 0.0304(12) 0.0235(11)
C40 0.0451(13) 0.0285(11) 0.0463(13) -0.0006(10) -0.0053(10) 0.0058(9)
O1 0.0818(14) 0.0582(12) 0.0839(15) 0.0288(11) 0.0582(12) 0.0376(11)
C42 0.114(2) 0.0228(10) 0.0351(12) -0.0016(8) 0.0307(16) 0.0123(15)
C43 0.0399(11) 0.0302(11) 0.0355(12) 0.0093(9) -0.0058(9) 0.0032(9)
C44 0.0273(11) 0.079(2) 0.069(2) 0.0175(16) 0.0088(12) -0.0121(12)

loop_
_atom_type_symbol
_atom_type_description
_atom_type_scat_dispersion_real
_atom_type_scat_dispersion_imag
_atom_type_scat_source
C C 0.0033 0.0016 'International Tables Vol C Tables 4.2.6.8 and 6.1.1.4'
H H 0.0000 0.0000 'International Tables Vol C Tables 4.2.6.8 and 6.1.1.4'
O O 0.0106 0.0060 'International Tables Vol C Tables 4.2.6.8 and 6.1.1.4'
Br Br -0.2901 2.4595 'International Tables Vol C Tables 4.2.6.8 and 6.1.1.4'

loop_
_geom_angle_atom_site_label_1
_geom_angle_atom_site_label_2
_geom_angle_atom_site_label_3
_geom_angle
C27 C25 C35 118.72(16)
C27 C25 Br1 122.99(15)
C35 C25 Br1 118.23(13)
C39 O2 C34 108.6(2)
C25 C27 C33 125.65(17)
C25 C27 C30 112.26(16)
C33 C27 C30 121.93(16)
C34 O3 C42 106.20(17)
C32 C30 C38 110.33(15)
C32 C30 C27 100.74(14)
C38 C30 C27 116.15(16)
C32 C30 C31 108.27(15)
C38 C30 C31 112.17(15)
C27 C30 C31 108.39(14)
C36 C31 C37 108.33(16)
C36 C31 C30 111.60(17)
C37 C31 C30 111.25(15)
C36 C31 H16 108.5
C37 C31 H16 108.5
C30 C31 H16 108.5
O4 C32 C34 120.57(18)
O4 C32 C30 125.84(18)
C34 C32 C30 113.57(15)
C27 C33 C40 115.17(17)
C27 C33 H1 108.5
C40 C33 H1 108.5
C27 C33 H2 108.5
C40 C33 H2 108.5
H1 C33 H2 107.5
O3 C34 O2 106.73(16)
O3 C34 C35 111.44(16)
O2 C34 C35 111.42(17)
O3 C34 C32 108.79(16)
O2 C34 C32 109.65(16)
C35 C34 C32 108.76(15)
C25 C35 C34 104.35(15)
C25 C35 C37 109.16(15)
C34 C35 C37 107.27(15)
C25 C35 H17 111.9
C34 C35 H17 111.9
C37 C35 H17 111.9
O5 C36 C44 122.3(2)
O5 C36 C31 122.57(19)
C44 C36 C31 115.1(2)
C35 C37 C31 109.51(15)
C35 C37 H3 109.8
C31 C37 H3 109.8
C35 C37 H4 109.8
C31 C37 H4 109.8
H3 C37 H4 108.2
C43 C38 C30 112.19(16)
C43 C38 H5 109.2
C30 C38 H5 109.2
C43 C38 H6 109.2
C30 C38 H6 109.2
H5 C38 H6 107.9
O1 C39 O2 122.2(3)
O1 C39 C42 130.5(2)
O2 C39 C42 107.25(19)
C33 C40 C43 112.12(17)
C33 C40 H7 109.2
C43 C40 H7 109.2
C33 C40 H8 109.2
C43 C40 H8 109.2
H7 C40 H8 107.9
O3 C42 C39 105.23(17)
O3 C42 H9 110.7
C39 C42 H9 110.7
O3 C42 H10 110.7
C39 C42 H10 110.7
H9 C42 H10 108.8
C38 C43 C40 109.22(18)
C38 C43 H11 109.8
C40 C43 H11 109.8
C38 C43 H12 109.8
C40 C43 H12 109.8
H11 C43 H12 108.3
C36 C44 H13 109.5
C36 C44 H14 109.5
H13 C44 H14 109.5
C36 C44 H15 109.5
H13 C44 H15 109.5
H14 C44 H15 109.5

loop_
_geom_bond_atom_site_label_1
_geom_bond_atom_site_label_2
_geom_bond_distance
Br1 C25 1.8880(17)
O5 C36 1.205(3)
C25 C27 1.325(3)
C25 C35 1.512(3)
O2 C39 1.361(3)
O2 C34 1.426(2)
C27 C33 1.502(3)
C27 C30 1.535(2)
O4 C32 1.202(2)
O3 C34 1.416(2)
O3 C42 1.421(3)
C30 C32 1.531(3)
C30 C38 1.531(2)
C30 C31 1.561(3)
C31 C36 1.525(3)
C31 C37 1.556(3)
C31 H16 1.0000
C32 C34 1.530(3)
C33 C40 1.525(3)
C33 H1 0.9900
C33 H2 0.9900
C34 C35 1.515(3)
C35 C37 1.534(3)
C35 H17 1.0000
C36 C44 1.503(3)
C37 H3 0.9900
C37 H4 0.9900
C38 C43 1.517(3)
C38 H5 0.9900
C38 H6 0.9900
C39 O1 1.189(3)
C39 C42 1.496(4)
C40 C43 1.525(3)
C40 H7 0.9900
C40 H8 0.9900
C42 H9 0.9900
C42 H10 0.9900
C43 H11 0.9900
C43 H12 0.9900
C44 H13 0.9800
C44 H14 0.9800
C44 H15 0.9800

loop_
_geom_torsion_atom_site_label_1
_geom_torsion_atom_site_label_2
_geom_torsion_atom_site_label_3
_geom_torsion_atom_site_label_4
_geom_torsion
C35 C25 C27 C33 -175.04(17)
Br1 C25 C27 C33 1.9(3)
C35 C25 C27 C30 0.3(2)
Br1 C25 C27 C30 177.27(12)
C25 C27 C30 C32 -58.67(18)
C33 C27 C30 C32 116.88(18)
C25 C27 C30 C38 -177.81(16)
C33 C27 C30 C38 -2.3(2)
C25 C27 C30 C31 54.9(2)
C33 C27 C30 C31 -129.59(18)
C32 C30 C31 C36 174.94(15)
C38 C30 C31 C36 -63.1(2)
C27 C30 C31 C36 66.49(19)
C32 C30 C31 C37 53.8(2)
C38 C30 C31 C37 175.79(16)
C27 C30 C31 C37 -54.6(2)
C38 C30 C32 O4 6.1(3)
C27 C30 C32 O4 -117.2(2)
C31 C30 C32 O4 129.2(2)
C38 C30 C32 C34 -175.44(15)
C27 C30 C32 C34 61.28(18)
C31 C30 C32 C34 -52.35(19)
C25 C27 C33 C40 -179.47(19)
C30 C27 C33 C40 5.6(3)
C42 O3 C34 O2 -25.2(2)
C42 O3 C34 C35 -147.03(18)
C42 O3 C34 C32 93.1(2)
C39 O2 C34 O3 20.6(2)
C39 O2 C34 C35 142.47(17)
C39 O2 C34 C32 -97.07(18)
O4 C32 C34 O3 -66.1(2)
C30 C32 C34 O3 115.32(17)
O4 C32 C34 O2 50.3(2)
C30 C32 C34 O2 -128.30(18)
O4 C32 C34 C35 172.32(18)
C30 C32 C34 C35 -6.2(2)
C27 C25 C35 C34 58.8(2)
Br1 C25 C35 C34 -118.35(14)
C27 C25 C35 C37 -55.6(2)
Br1 C25 C35 C37 127.24(14)
O3 C34 C35 C25 -170.75(15)
O2 C34 C35 C25 70.15(19)
C32 C34 C35 C25 -50.83(18)
O3 C34 C35 C37 -55.0(2)
O2 C34 C35 C37 -174.11(15)
C32 C34 C35 C37 64.91(19)
C37 C31 C36 O5 104.1(2)
C30 C31 C36 O5 -18.7(3)
C37 C31 C36 C44 -74.5(2)
C30 C31 C36 C44 162.70(19)
C25 C35 C37 C31 50.0(2)
C34 C35 C37 C31 -62.49(19)
C36 C31 C37 C35 -120.87(17)
C30 C31 C37 C35 2.2(2)
C32 C30 C38 C43 -84.3(2)
C27 C30 C38 C43 29.5(2)
C31 C30 C38 C43 154.90(17)
C34 O2 C39 O1 173.3(2)
C34 O2 C39 C42 -7.7(2)
C27 C33 C40 C43 -36.0(3)
C34 O3 C42 C39 20.1(2)
O1 C39 C42 O3 171.1(2)
O2 C39 C42 O3 -7.7(3)
C30 C38 C43 C40 -60.1(2)
C33 C40 C43 C38 64.1(2)
